data_7034756
loop_
_publ_author_name
'Montanel-P\'erez, Sara'
'Herrera, Raquel P.'
'Laguna, Antonio'
'Villacampa, M. Dolores'
'Gimeno, M Concepci\'on'

_publ_section_title
;
 The fluxional amine gold(iii) complex as an excellent catalyst and
 precursor of biologically active acyclic carbenes.
;
_journal_issue 19
_journal_name_full 'Dalton transactions (Cambridge, England : 2003)'
_journal_page_first 9052
_journal_page_last 9062
_journal_paper_doi 10.1039/c5dt00703h
_journal_volume 44
_journal_year 2015
_chemical_formula_sum 'C24 H13 Au Cl F10 N3 O4'
_chemical_formula_weight 829.79
_chemical_name_systematic
; 
 ? 
;
_space_group_IT_number 14
_symmetry_cell_setting monoclinic
_symmetry_space_group_name_Hall '-P 2ybc'
_symmetry_space_group_name_H-M 'P 1 21/c 1'
_atom_sites_solution_hydrogens geom
_atom_sites_solution_primary direct
_atom_sites_solution_secondary difmap
_audit_creation_method SHELXL-97
_audit_update_record
;
2014-12-15 deposited with the CCDC.
2015-04-09 downloaded from the CCDC.
;
_cell_angle_alpha 90.00
_cell_angle_beta 101.680(2)
_cell_angle_gamma 90.00
_cell_formula_units_Z 4
_cell_length_a 15.629(2)
_cell_length_b 9.8536(15)
_cell_length_c 16.354(2)
_cell_measurement_reflns_used 9091
_cell_measurement_temperature 100(2)
_cell_measurement_theta_max 28
_cell_measurement_theta_min 2.4
_cell_volume 2466.4(6)
_computing_cell_refinement 'SAINT+ 6.02 (Bruker AXS, 1999)'
_computing_data_collection 'SMART v. 5.611 (Bruker AXS, 2000)'
_computing_data_reduction 'SAINT+ 6.02 (Bruker AXS, 1999)'
_computing_molecular_graphics 'XP, SHELXTL v. 6.10 (Bruker, 2000)'
_computing_publication_material 'XCIF, SHELXTL v. 6.10 (Bruker, 2000)'
_computing_structure_refinement 'SHELXL-97 (Sheldrick, 1997)'
_computing_structure_solution 'SHELXS-97 (Sheldrick, 1990)'
_diffrn_ambient_temperature 100(2)
_diffrn_detector_area_resol_mean 8.26
_diffrn_measured_fraction_theta_full 0.999
_diffrn_measured_fraction_theta_max 0.999
_diffrn_measurement_device_type 'Bruker SMART APEX CCD system'
_diffrn_measurement_method '\w rotations with narrow frames'
_diffrn_radiation_monochromator graphite
_diffrn_radiation_source 'fine-focus sealed tube'
_diffrn_radiation_type MoK\a
_diffrn_radiation_wavelength 0.71073
_diffrn_reflns_av_R_equivalents 0.0339
_diffrn_reflns_av_sigmaI/netI 0.0295
_diffrn_reflns_limit_h_max 19
_diffrn_reflns_limit_h_min -19
_diffrn_reflns_limit_k_max 12
_diffrn_reflns_limit_k_min -11
_diffrn_reflns_limit_l_max 20
_diffrn_reflns_limit_l_min -20
_diffrn_reflns_number 19320
_diffrn_reflns_theta_full 26.00
_diffrn_reflns_theta_max 26.00
_diffrn_reflns_theta_min 1.33
_exptl_absorpt_coefficient_mu 6.190
_exptl_absorpt_correction_T_max 0.7077
_exptl_absorpt_correction_T_min 0.3181
_exptl_absorpt_correction_type multi-scan
_exptl_absorpt_process_details
;
SADABS; Area-Detector Absorption Correction. Bruker-AXS
within SAINT+ package, v. 6.02 (1999).
;
_exptl_crystal_colour colorless
_exptl_crystal_density_diffrn 2.235
_exptl_crystal_density_method 'not measured'
_exptl_crystal_description prism
_exptl_crystal_F_000 1584
_exptl_crystal_size_max 0.24
_exptl_crystal_size_mid 0.16
_exptl_crystal_size_min 0.06
_refine_diff_density_max 0.826
_refine_diff_density_min -0.850
_refine_diff_density_rms 0.120
_refine_ls_extinction_method none
_refine_ls_goodness_of_fit_ref 1.110
_refine_ls_hydrogen_treatment constr
_refine_ls_matrix_type full
_refine_ls_number_parameters 388
_refine_ls_number_reflns 4838
_refine_ls_number_restraints 8
_refine_ls_restrained_S_all 1.109
_refine_ls_R_factor_all 0.0295
_refine_ls_R_factor_gt 0.0236
_refine_ls_shift/su_max 0.002
_refine_ls_shift/su_mean 0.000
_refine_ls_structure_factor_coef Fsqd
_refine_ls_weighting_details 'calc w=1/[\s^2^(Fo^2^)+(0.0157P)^2^+7.4113P] where P=(Fo^2^+2Fc^2^)/3'
_refine_ls_weighting_scheme calc
_refine_ls_wR_factor_gt 0.0485
_refine_ls_wR_factor_ref 0.0560
_reflns_number_gt 4298
_reflns_number_total 4838
_reflns_threshold_expression >2sigma(I)
_cod_data_source_file c5dt00703h1.cif
_cod_data_source_block lola44as
_cod_depositor_comments
;
The following automatic conversions were performed:

'_symmetry_cell_setting' value 'Monoclinic' changed to 'monoclinic'
according to
/usr/data/users/saulius/crontab/automatic-downloads/rss-feeds/RSC/lib/dictionaries/cif_core.dic
dictionary named 'cif_core.dic' version 2.4.2 from 2011-04-26.

Automatic conversion script
Id: cif_fix_values 3143 2015-03-26 13:38:13Z robertas 

 Adding full bibliography for 7034756--7034759.cif.
;
_cod_original_sg_symbol_H-M P2(1)/c
_cod_database_code 7034756

loop_
_symmetry_equiv_pos_as_xyz
'x, y, z'
'-x, y+1/2, -z+1/2'
'-x, -y, -z'
'x, -y-1/2, z-1/2'

loop_
_atom_site_label
_atom_site_type_symbol
_atom_site_fract_x
_atom_site_fract_y
_atom_site_fract_z
_atom_site_U_iso_or_equiv
_atom_site_adp_type
_atom_site_occupancy
_atom_site_symmetry_multiplicity
_atom_site_calc_flag
_atom_site_refinement_flags
Au1 Au 0.713217(10) 0.800220(16) 0.863779(10) 0.01495(6) Uani 1 1 d .
C1 C 0.7857(3) 0.8640(4) 0.9734(3) 0.0168(9) Uani 1 1 d .
C2 C 0.8754(3) 0.8669(4) 0.9920(3) 0.0187(9) Uani 1 1 d .
C3 C 0.9215(3) 0.9062(4) 1.0693(3) 0.0199(9) Uani 1 1 d .
C4 C 0.8775(3) 0.9421(4) 1.1308(3) 0.0224(10) Uani 1 1 d .
C5 C 0.7880(3) 0.9409(4) 1.1145(3) 0.0217(10) Uani 1 1 d .
C6 C 0.7431(3) 0.9047(4) 1.0360(3) 0.0195(9) Uani 1 1 d .
F1 F 0.92161(16) 0.8299(2) 0.93469(15) 0.0218(6) Uani 1 1 d .
F2 F 1.00896(16) 0.9072(3) 1.08575(16) 0.0266(6) Uani 1 1 d .
F3 F 0.92283(19) 0.9749(3) 1.20647(15) 0.0293(6) Uani 1 1 d .
F4 F 0.74452(19) 0.9724(3) 1.17451(16) 0.0299(6) Uani 1 1 d .
F5 F 0.65549(17) 0.9042(3) 1.02166(16) 0.0255(6) Uani 1 1 d .
C11 C 0.7697(3) 0.9502(4) 0.8107(2) 0.0158(9) Uani 1 1 d D
C12 C 0.8257(3) 0.9190(4) 0.7587(2) 0.0193(9) Uani 1 1 d D
C13 C 0.8647(3) 1.0155(5) 0.7185(3) 0.0210(10) Uani 1 1 d D
C14 C 0.8477(3) 1.1503(5) 0.7305(3) 0.0227(10) Uani 1 1 d D
C15 C 0.7920(3) 1.1865(4) 0.7813(3) 0.0204(9) Uani 1 1 d D
C16 C 0.7544(3) 1.0868(4) 0.8213(3) 0.0179(9) Uani 1 1 d D
F6 F 0.84352(17) 0.7872(2) 0.74608(16) 0.0251(6) Uani 1 1 d D
F7 F 0.91932(18) 0.9795(3) 0.66853(16) 0.0295(6) Uani 1 1 d D
F8 F 0.8854(2) 1.2457(3) 0.69140(17) 0.0326(7) Uani 1 1 d D
F9 F 0.77489(19) 1.3170(2) 0.79191(16) 0.0281(6) Uani 1 1 d D
F10 F 0.70024(17) 1.1258(2) 0.87148(15) 0.0240(6) Uani 1 1 d D
N1 N 0.6287(2) 0.7408(4) 0.7551(2) 0.0172(8) Uani 1 1 d .
C21 C 0.6065(3) 0.8167(4) 0.6858(3) 0.0209(9) Uani 1 1 d .
H21 H 0.6340 0.9021 0.6830 0.025 Uiso 1 1 calc R
C22 C 0.5446(3) 0.7728(4) 0.6188(3) 0.0209(10) Uani 1 1 d .
H22 H 0.5292 0.8280 0.5704 0.025 Uiso 1 1 calc R
C23 C 0.5052(3) 0.6483(5) 0.6223(3) 0.0248(10) Uani 1 1 d .
H23 H 0.4639 0.6154 0.5757 0.030 Uiso 1 1 calc R
C24 C 0.5263(3) 0.5726(5) 0.6941(3) 0.0234(10) Uani 1 1 d .
H24 H 0.4983 0.4881 0.6985 0.028 Uiso 1 1 calc R
C25 C 0.5888(3) 0.6207(4) 0.7601(3) 0.0187(9) Uani 1 1 d .
C26 C 0.6180(3) 0.5431(4) 0.8391(3) 0.0223(10) Uani 1 1 d .
H26A H 0.5688 0.4880 0.8508 0.027 Uiso 1 1 calc R
H26B H 0.6658 0.4806 0.8329 0.027 Uiso 1 1 calc R
N2 N 0.6491(2) 0.6373(4) 0.9103(2) 0.0189(8) Uani 1 1 d .
H2 H 0.5996 0.6731 0.9256 0.023 Uiso 1 1 calc R
C27 C 0.6974(3) 0.5609(4) 0.9838(3) 0.0201(9) Uani 1 1 d .
H27A H 0.6591 0.4890 0.9989 0.024 Uiso 1 1 calc R
H27B H 0.7126 0.6233 1.0320 0.024 Uiso 1 1 calc R
C31 C 0.7793(3) 0.4973(4) 0.9669(3) 0.0190(9) Uani 1 1 d .
C32 C 0.8087(3) 0.3746(5) 1.0026(3) 0.0220(10) Uani 1 1 d .
H32 H 0.7762 0.3264 1.0364 0.026 Uiso 1 1 calc R
C33 C 0.8866(3) 0.3236(5) 0.9881(3) 0.0256(10) Uani 1 1 d .
H33 H 0.9093 0.2405 1.0128 0.031 Uiso 1 1 calc R
C34 C 0.9309(3) 0.3948(5) 0.9373(3) 0.0244(10) Uani 1 1 d .
H34 H 0.9847 0.3619 0.9265 0.029 Uiso 1 1 calc R
C35 C 0.8958(3) 0.5142(4) 0.9027(3) 0.0203(9) Uani 1 1 d .
H35 H 0.9261 0.5622 0.8670 0.024 Uiso 1 1 calc R
N3 N 0.8214(2) 0.5665(4) 0.9165(2) 0.0199(8) Uani 1 1 d .
Cl1 Cl 0.42050(7) 0.72902(11) 0.88617(7) 0.0243(2) Uani 1 1 d .
O1 O 0.4986(2) 0.8064(3) 0.9173(2) 0.0290(7) Uani 1 1 d .
O2 O 0.4397(3) 0.5906(4) 0.9088(3) 0.0536(12) Uani 1 1 d .
O3 O 0.3508(3) 0.7769(4) 0.9226(3) 0.0450(10) Uani 1 1 d .
O4 O 0.3998(3) 0.7452(5) 0.7975(2) 0.0560(12) Uani 1 1 d .

loop_
_atom_site_aniso_label
_atom_site_aniso_U_11
_atom_site_aniso_U_22
_atom_site_aniso_U_33
_atom_site_aniso_U_23
_atom_site_aniso_U_13
_atom_site_aniso_U_12
Au1 0.01515(9) 0.01214(8) 0.01741(9) -0.00042(7) 0.00294(6) -0.00087(7)
C1 0.021(2) 0.011(2) 0.017(2) 0.0008(16) 0.0006(18) -0.0035(17)
C2 0.020(2) 0.012(2) 0.024(2) 0.0012(17) 0.0051(19) -0.0026(17)
C3 0.020(2) 0.014(2) 0.024(2) 0.0025(18) 0.0001(18) -0.0023(18)
C4 0.034(3) 0.013(2) 0.017(2) 0.0004(17) -0.0025(19) -0.0038(19)
C5 0.034(3) 0.012(2) 0.022(2) -0.0011(17) 0.010(2) -0.0026(19)
C6 0.024(2) 0.015(2) 0.021(2) 0.0006(17) 0.0066(18) -0.0027(18)
F1 0.0202(13) 0.0213(13) 0.0242(13) -0.0011(10) 0.0053(11) -0.0003(11)
F2 0.0186(14) 0.0227(14) 0.0348(15) -0.0013(12) -0.0033(11) -0.0021(11)
F3 0.0403(17) 0.0248(14) 0.0185(13) -0.0032(11) -0.0044(12) -0.0029(13)
F4 0.0398(17) 0.0287(15) 0.0232(14) -0.0059(11) 0.0114(12) -0.0005(13)
F5 0.0211(14) 0.0280(14) 0.0290(14) -0.0063(12) 0.0089(11) -0.0013(12)
C11 0.015(2) 0.018(2) 0.014(2) -0.0009(16) 0.0023(17) 0.0004(17)
C12 0.022(2) 0.015(2) 0.019(2) -0.0025(17) 0.0000(18) -0.0011(18)
C13 0.021(2) 0.027(2) 0.016(2) -0.0027(18) 0.0051(18) -0.0048(19)
C14 0.026(2) 0.022(2) 0.019(2) 0.0039(18) 0.0009(19) -0.011(2)
C15 0.027(2) 0.011(2) 0.020(2) -0.0019(17) -0.0037(18) -0.0022(18)
C16 0.017(2) 0.019(2) 0.017(2) 0.0003(17) 0.0011(17) 0.0014(18)
F6 0.0314(15) 0.0167(13) 0.0298(14) -0.0034(11) 0.0128(12) 0.0026(12)
F7 0.0307(16) 0.0347(16) 0.0270(15) -0.0013(12) 0.0153(12) -0.0044(13)
F8 0.0437(18) 0.0250(14) 0.0295(15) 0.0034(12) 0.0080(13) -0.0157(13)
F9 0.0399(17) 0.0126(13) 0.0289(14) -0.0019(11) 0.0000(12) -0.0020(12)
F10 0.0293(15) 0.0184(13) 0.0264(14) -0.0023(11) 0.0106(12) 0.0043(11)
N1 0.0167(19) 0.0151(18) 0.0200(19) -0.0036(14) 0.0042(15) -0.0021(14)
C21 0.021(2) 0.017(2) 0.025(2) -0.0026(18) 0.0052(19) 0.0014(18)
C22 0.022(2) 0.022(2) 0.018(2) -0.0047(18) 0.0030(18) 0.0016(19)
C23 0.019(2) 0.029(2) 0.025(2) -0.012(2) 0.002(2) -0.001(2)
C24 0.015(2) 0.021(2) 0.035(3) -0.008(2) 0.0069(19) -0.0041(18)
C25 0.016(2) 0.013(2) 0.028(2) -0.0066(18) 0.0086(19) 0.0006(17)
C26 0.023(2) 0.016(2) 0.028(2) -0.0037(18) 0.007(2) -0.0038(19)
N2 0.0157(19) 0.0181(19) 0.0230(19) -0.0004(15) 0.0042(15) -0.0007(15)
C27 0.026(2) 0.016(2) 0.020(2) 0.0050(17) 0.0075(19) -0.0002(19)
C31 0.021(2) 0.016(2) 0.019(2) -0.0015(17) 0.0022(18) -0.0030(18)
C32 0.022(2) 0.024(2) 0.020(2) 0.0011(18) 0.0024(19) -0.0021(19)
C33 0.030(3) 0.018(2) 0.026(2) 0.0042(19) -0.001(2) 0.004(2)
C34 0.019(2) 0.025(2) 0.028(2) -0.003(2) 0.0018(19) 0.003(2)
C35 0.019(2) 0.018(2) 0.025(2) -0.0013(18) 0.0066(19) -0.0020(18)
N3 0.020(2) 0.0167(19) 0.0231(19) 0.0006(15) 0.0040(16) 0.0005(15)
Cl1 0.0193(6) 0.0243(6) 0.0291(6) -0.0056(4) 0.0043(5) -0.0010(4)
O1 0.0246(18) 0.0251(17) 0.0347(19) 0.0020(15) -0.0003(14) -0.0021(15)
O2 0.060(3) 0.0183(19) 0.094(3) 0.001(2) 0.042(3) -0.0018(19)
O3 0.036(2) 0.038(2) 0.069(3) -0.002(2) 0.030(2) 0.0056(18)
O4 0.042(3) 0.089(3) 0.032(2) -0.010(2) -0.0025(19) -0.007(2)

loop_
_atom_type_symbol
_atom_type_description
_atom_type_scat_dispersion_real
_atom_type_scat_dispersion_imag
_atom_type_scat_source
C C 0.0033 0.0016 'International Tables Vol C Tables 4.2.6.8 and 6.1.1.4'
H H 0.0000 0.0000 'International Tables Vol C Tables 4.2.6.8 and 6.1.1.4'
N N 0.0061 0.0033 'International Tables Vol C Tables 4.2.6.8 and 6.1.1.4'
O O 0.0106 0.0060 'International Tables Vol C Tables 4.2.6.8 and 6.1.1.4'
F F 0.0171 0.0103 'International Tables Vol C Tables 4.2.6.8 and 6.1.1.4'
Cl Cl 0.1484 0.1585 'International Tables Vol C Tables 4.2.6.8 and 6.1.1.4'
Au Au -2.0133 8.8022 'International Tables Vol C Tables 4.2.6.8 and 6.1.1.4'

loop_
_geom_angle_atom_site_label_1
_geom_angle_atom_site_label_2
_geom_angle_atom_site_label_3
_geom_angle
_geom_angle_publ_flag
C11 Au1 C1 86.47(16) y
C11 Au1 N1 95.53(15) y
C1 Au1 N1 174.73(16) y
C11 Au1 N2 175.57(15) y
C1 Au1 N2 97.94(15) y
N1 Au1 N2 80.11(14) y
C2 C1 C6 116.8(4) ?
C2 C1 Au1 124.6(3) ?
C6 C1 Au1 118.6(3) ?
F1 C2 C1 120.6(4) ?
F1 C2 C3 117.4(4) ?
C1 C2 C3 122.1(4) ?
F2 C3 C4 119.6(4) ?
F2 C3 C2 120.7(4) ?
C4 C3 C2 119.8(4) ?
F3 C4 C5 120.8(4) ?
F3 C4 C3 119.3(4) ?
C5 C4 C3 119.9(4) ?
F4 C5 C4 120.3(4) ?
F4 C5 C6 120.3(4) ?
C4 C5 C6 119.3(4) ?
F5 C6 C5 118.1(4) ?
F5 C6 C1 119.7(4) ?
C5 C6 C1 122.1(4) ?
C12 C11 C16 116.3(4) ?
C12 C11 Au1 119.7(3) ?
C16 C11 Au1 124.0(3) ?
F6 C12 C13 117.9(4) ?
F6 C12 C11 119.1(4) ?
C13 C12 C11 123.0(4) ?
F7 C13 C12 120.6(4) ?
F7 C13 C14 120.4(4) ?
C12 C13 C14 119.0(4) ?
F8 C14 C15 120.3(4) ?
F8 C14 C13 119.5(4) ?
C15 C14 C13 120.2(4) ?
F9 C15 C14 120.0(4) ?
F9 C15 C16 120.7(4) ?
C14 C15 C16 119.3(4) ?
F10 C16 C15 117.8(4) ?
F10 C16 C11 120.0(4) ?
C15 C16 C11 122.2(4) ?
C21 N1 C25 119.7(4) ?
C21 N1 Au1 125.3(3) ?
C25 N1 Au1 114.7(3) ?
N1 C21 C22 121.1(4) ?
C21 C22 C23 119.6(4) ?
C24 C23 C22 119.1(4) ?
C23 C24 C25 119.3(4) ?
N1 C25 C24 121.0(4) ?
N1 C25 C26 116.0(4) ?
C24 C25 C26 122.9(4) ?
N2 C26 C25 110.6(4) ?
C27 N2 C26 110.4(3) ?
C27 N2 Au1 118.4(3) ?
C26 N2 Au1 107.1(3) ?
N2 C27 C31 112.0(3) ?
N3 C31 C32 122.9(4) ?
N3 C31 C27 116.4(4) ?
C32 C31 C27 120.7(4) ?
C33 C32 C31 118.4(4) ?
C34 C33 C32 119.2(4) ?
C35 C34 C33 118.5(4) ?
N3 C35 C34 123.5(4) ?
C35 N3 C31 117.5(4) ?
O3 Cl1 O4 110.7(3) ?
O3 Cl1 O2 110.2(2) ?
O4 Cl1 O2 111.2(3) ?
O3 Cl1 O1 110.0(2) ?
O4 Cl1 O1 107.5(2) ?
O2 Cl1 O1 107.2(2) ?

loop_
_geom_bond_atom_site_label_1
_geom_bond_atom_site_label_2
_geom_bond_distance
_geom_bond_publ_flag
Au1 C11 2.006(4) y
Au1 C1 2.018(4) y
Au1 N1 2.073(4) y
Au1 N2 2.115(4) y
C1 C2 1.372(6) ?
C1 C6 1.388(6) ?
C2 F1 1.345(5) ?
C2 C3 1.378(6) ?
C3 F2 1.338(5) ?
C3 C4 1.374(6) ?
C4 F3 1.335(5) ?
C4 C5 1.370(7) ?
C5 F4 1.338(5) ?
C5 C6 1.379(6) ?
C6 F5 1.342(5) ?
C11 C12 1.373(6) ?
C11 C16 1.385(6) ?
C12 F6 1.353(5) ?
C12 C13 1.367(6) ?
C13 F7 1.343(5) ?
C13 C14 1.377(6) ?
C14 F8 1.339(5) ?
C14 C15 1.366(6) ?
C15 F9 1.332(5) ?
C15 C16 1.377(6) ?
C16 F10 1.348(5) ?
N1 C21 1.343(6) ?
N1 C25 1.348(5) ?
C21 C22 1.376(6) ?
C22 C23 1.379(6) ?
C23 C24 1.375(7) ?
C24 C25 1.384(6) ?
C25 C26 1.491(6) ?
C26 N2 1.491(5) ?
N2 C27 1.488(5) ?
C27 C31 1.501(6) ?
C31 N3 1.340(6) ?
C31 C32 1.381(6) ?
C32 C33 1.381(6) ?
C33 C34 1.376(7) ?
C34 C35 1.371(6) ?
C35 N3 1.331(6) ?
Cl1 O3 1.423(4) ?
Cl1 O4 1.429(4) ?
Cl1 O2 1.429(4) ?
Cl1 O1 1.442(3) ?
